data_7155300
loop_
_publ_author_name
'Karthik, Shanmugam'
'Ajantha, Joseph'
'Nagaraja, C. M.'
'Easwaramoorthi, Shanmugam'
'Gandhi, Thirumanavelan'

_publ_section_title
;
 Synthesis and photophysics of extended \p-conjugated systems of
 substituted 10-aryl-pyrenoimidazoles.
;
_journal_issue 43
_journal_name_full 'Organic &amp; biomolecular chemistry'
_journal_page_first 10255
_journal_page_last 10266
_journal_paper_doi 10.1039/c6ob01760f
_journal_volume 14
_journal_year 2016
_chemical_formula_moiety 'C38 H21 F3 N2'
_chemical_formula_sum 'C38 H21 F3 N2'
_chemical_formula_weight 562.57
_space_group_crystal_system monoclinic
_space_group_IT_number 14
_space_group_name_Hall '-P 2yn'
_space_group_name_H-M_alt 'P 1 21/n 1'
_symmetry_space_group_name_Hall '-P 2yn'
_symmetry_space_group_name_H-M 'P 1 21/n 1'
_atom_sites_solution_hydrogens geom
_audit_creation_method SHELXL-2014/6
_audit_update_record
;
2016-08-01 deposited with the CCDC.
2016-10-06 downloaded from the CCDC.
;
_cell_angle_alpha 90
_cell_angle_beta 93.270(3)
_cell_angle_gamma 90
_cell_formula_units_Z 4
_cell_length_a 9.5058(10)
_cell_length_b 16.1683(16)
_cell_length_c 17.7882(17)
_cell_measurement_temperature 0(2)
_cell_volume 2729.5(5)
_computing_structure_refinement 'SHELXL-2014/6 (Sheldrick, 2014)'
_diffrn_ambient_temperature 0(2)
_diffrn_measured_fraction_theta_full 1.000
_diffrn_measured_fraction_theta_max 1.000
_diffrn_radiation_type MoK\a
_diffrn_radiation_wavelength 0.71073
_diffrn_reflns_av_R_equivalents 0.0547
_diffrn_reflns_av_unetI/netI 0.0263
_diffrn_reflns_Laue_measured_fraction_full 1.000
_diffrn_reflns_Laue_measured_fraction_max 1.000
_diffrn_reflns_limit_h_max 12
_diffrn_reflns_limit_h_min -12
_diffrn_reflns_limit_k_max 21
_diffrn_reflns_limit_k_min -21
_diffrn_reflns_limit_l_max 23
_diffrn_reflns_limit_l_min -23
_diffrn_reflns_number 91714
_diffrn_reflns_point_group_measured_fraction_full 1.000
_diffrn_reflns_point_group_measured_fraction_max 1.000
_diffrn_reflns_theta_full 25.242
_diffrn_reflns_theta_max 28.367
_diffrn_reflns_theta_min 2.294
_exptl_absorpt_coefficient_mu 0.094
_exptl_crystal_density_diffrn 1.369
_exptl_crystal_F_000 1160
_refine_diff_density_max 0.237
_refine_diff_density_min -0.435
_refine_diff_density_rms 0.061
_refine_ls_extinction_method none
_refine_ls_goodness_of_fit_ref 1.289
_refine_ls_hydrogen_treatment constr
_refine_ls_matrix_type full
_refine_ls_number_parameters 388
_refine_ls_number_reflns 6824
_refine_ls_number_restraints 0
_refine_ls_restrained_S_all 1.289
_refine_ls_R_factor_all 0.0990
_refine_ls_R_factor_gt 0.0621
_refine_ls_shift/su_max 1.580
_refine_ls_shift/su_mean 0.406
_refine_ls_structure_factor_coef Fsqd
_refine_ls_weighting_details 'w=1/[\s^2^(Fo^2^)+(0.1000P)^2^] where P=(Fo^2^+2Fc^2^)/3'
_refine_ls_weighting_scheme calc
_refine_ls_wR_factor_gt 0.1757
_refine_ls_wR_factor_ref 0.1944
_reflns_Friedel_coverage 0.000
_reflns_number_gt 4551
_reflns_number_total 6824
_reflns_threshold_expression 'I > 2\s(I)'
_cod_data_source_file c6ob01760f2.cif
_cod_data_source_block CMN_CF3_CYC_0m
_cod_depositor_comments 'Adding full bibliography for 7155299--7155300.cif.'
_cod_database_code 7155300
_shelx_space_group_comment
;
The symmetry employed for this shelxl refinement is uniquely defined
by the following loop, which should always be used as a source of
symmetry information in preference to the above space-group names.
They are only intended as comments.
;
_shelxl_version_number 2014/6

loop_
_space_group_symop_operation_xyz
'x, y, z'
'-x+1/2, y+1/2, -z+1/2'
'-x, -y, -z'
'x-1/2, -y-1/2, z-1/2'

loop_
_atom_site_label
_atom_site_type_symbol
_atom_site_fract_x
_atom_site_fract_y
_atom_site_fract_z
_atom_site_U_iso_or_equiv
_atom_site_adp_type
_atom_site_occupancy
_atom_site_site_symmetry_order
_atom_site_calc_flag
_atom_site_refinement_flags_posn
_atom_site_refinement_flags_adp
F1 F 0.15342(18) 0.99360(8) 0.01529(9) 0.1093(6) Uani 1 1 d . .
F2 F 0.3302(2) 0.98894(9) -0.05141(15) 0.1667(11) Uani 1 1 d . .
F3 F 0.1307(3) 0.97926(11) -0.10119(11) 0.1702(11) Uani 1 1 d . .
N1 N 0.18796(14) 0.56638(8) 0.04515(7) 0.0411(3) Uani 1 1 d . .
N2 N 0.31981(14) 0.55803(8) -0.05670(7) 0.0467(4) Uani 1 1 d . .
C1 C 0.4855(2) 0.26107(14) -0.10269(15) 0.0749(7) Uani 1 1 d . .
H1 H 0.5296 0.2118 -0.1184 0.090 Uiso 1 1 calc R U
C2 C 0.4015(2) 0.25881(11) -0.04091(13) 0.0643(6) Uani 1 1 d . .
C3 C 0.33693(18) 0.33294(10) -0.01707(11) 0.0521(5) Uani 1 1 d . .
C4 C 0.36219(18) 0.40698(10) -0.05581(10) 0.0504(4) Uani 1 1 d . .
C5 C 0.29998(18) 0.48115(10) -0.02784(9) 0.0456(4) Uani 1 1 d . .
C6 C 0.21590(17) 0.48150(10) 0.03310(9) 0.0429(4) Uani 1 1 d . .
C7 C 0.12598(16) 0.61211(10) 0.10278(8) 0.0405(4) Uani 1 1 d . .
C8 C 0.10945(16) 0.69531(10) 0.09473(8) 0.0398(4) Uani 1 1 d . .
C9 C 0.04765(16) 0.74737(9) 0.15416(8) 0.0403(4) Uani 1 1 d . .
C10 C 0.1273(2) 0.77412(12) 0.21643(10) 0.0585(5) Uani 1 1 d . .
H3 H 0.2212 0.7549 0.2251 0.070 Uiso 1 1 calc R U
C11 C 0.0713(2) 0.82882(13) 0.26655(10) 0.0695(6) Uani 1 1 d . .
H21 H 0.1275 0.8470 0.3093 0.083 Uiso 1 1 calc R U
C12 C -0.0639(2) 0.85703(11) 0.25534(10) 0.0606(5) Uani 1 1 d . .
H2 H -0.1018 0.8945 0.2900 0.073 Uiso 1 1 calc R U
C13 C -0.08789(19) 0.77646(13) 0.14342(11) 0.0617(5) Uani 1 1 d . .
H5 H -0.1442 0.7589 0.1005 0.074 Uiso 1 1 calc R U
C14 C -0.1438(2) 0.83063(13) 0.19367(12) 0.0674(6) Uani 1 1 d . .
H4 H -0.2380 0.8496 0.1854 0.081 Uiso 1 1 calc R U
C15 C 0.25273(16) 0.60759(10) -0.01268(9) 0.0421(4) Uani 1 1 d . .
C16 C 0.16946(18) 0.40476(10) 0.06578(9) 0.0469(4) Uani 1 1 d . .
C17 C 0.24037(19) 0.33148(10) 0.04223(10) 0.0522(5) Uani 1 1 d . .
C18 C 0.4453(2) 0.40639(12) -0.11769(12) 0.0602(5) Uani 1 1 d . .
H6 H 0.4610 0.4563 -0.1441 0.072 Uiso 1 1 calc R U
C19 C 0.5053(2) 0.33326(13) -0.14106(14) 0.0725(6) Uani 1 1 d . .
H12 H 0.5605 0.3332 -0.1839 0.087 Uiso 1 1 calc R U
C20 C 0.3753(3) 0.18403(13) -0.00193(16) 0.0795(7) Uani 1 1 d . .
H11 H 0.4230 0.1349 -0.0148 0.095 Uiso 1 1 calc R U
C21 C 0.2838(3) 0.18214(12) 0.05295(15) 0.0796(7) Uani 1 1 d . .
H10 H 0.2676 0.1312 0.0776 0.096 Uiso 1 1 calc R U
C22 C 0.2101(2) 0.25430(11) 0.07536(12) 0.0626(5) Uani 1 1 d . .
C23 C 0.1061(3) 0.25014(13) 0.12791(12) 0.0745(6) Uani 1 1 d . .
H9 H 0.0875 0.1989 0.1515 0.089 Uiso 1 1 calc R U
C24 C 0.0307(2) 0.31894(13) 0.14577(11) 0.0676(6) Uani 1 1 d . .
H8 H -0.0425 0.3144 0.1797 0.081 Uiso 1 1 calc R U
C25 C 0.0605(2) 0.39546(11) 0.11465(10) 0.0566(5) Uani 1 1 d . .
H7 H 0.0058 0.4422 0.1268 0.068 Uiso 1 1 calc R U
C26 C 0.23951(16) 0.69509(10) -0.02066(9) 0.0417(4) Uani 1 1 d . .
C27 C 0.16286(16) 0.73903(10) 0.03138(8) 0.0407(4) Uani 1 1 d . .
C28 C 0.15196(18) 0.82523(10) 0.02294(10) 0.0493(4) Uani 1 1 d . .
H15 H 0.1009 0.8565 0.0575 0.059 Uiso 1 1 calc R U
C29 C 0.2145(2) 0.86449(11) -0.03474(10) 0.0554(5) Uani 1 1 d . .
C30 C 0.2069(3) 0.95510(14) -0.04169(16) 0.0877(8) Uani 1 1 d . .
C31 C 0.2910(2) 0.82001(11) -0.08625(11) 0.0572(5) Uani 1 1 d . .
H14 H 0.3340 0.8479 -0.1260 0.069 Uiso 1 1 calc R U
C32 C 0.30326(19) 0.73606(11) -0.07886(10) 0.0519(4) Uani 1 1 d . .
H13 H 0.3553 0.7055 -0.1135 0.062 Uiso 1 1 calc R U
C33 C 0.09601(19) 0.57007(10) 0.17394(9) 0.0460(4) Uani 1 1 d . .
C34 C 0.2040(2) 0.53230(11) 0.21700(10) 0.0557(5) Uani 1 1 d . .
H20 H 0.2970 0.5324 0.2000 0.067 Uiso 1 1 calc R U
C35 C 0.1774(3) 0.49473(14) 0.28408(11) 0.0777(7) Uani 1 1 d . .
H19 H 0.2521 0.4697 0.3137 0.093 Uiso 1 1 calc R U
C36 C 0.0421(3) 0.49340(15) 0.30840(13) 0.0896(8) Uani 1 1 d . .
H18 H 0.0236 0.4668 0.3544 0.107 Uiso 1 1 calc R U
C37 C -0.0651(3) 0.53012(14) 0.26659(13) 0.0819(7) Uani 1 1 d . .
H16 H -0.1580 0.5289 0.2836 0.098 Uiso 1 1 calc R U
C38 C -0.0394(2) 0.56909(12) 0.19965(11) 0.0609(5) Uani 1 1 d . .
H17 H -0.1144 0.5953 0.1711 0.073 Uiso 1 1 calc R U

loop_
_atom_site_aniso_label
_atom_site_aniso_U_11
_atom_site_aniso_U_22
_atom_site_aniso_U_33
_atom_site_aniso_U_23
_atom_site_aniso_U_13
_atom_site_aniso_U_12
F1 0.1627(15) 0.0432(7) 0.1290(12) -0.0071(7) 0.0707(11) 0.0017(7)
F2 0.1786(19) 0.0500(9) 0.286(3) -0.0247(12) 0.139(2) -0.0349(10)
F3 0.314(3) 0.0756(11) 0.1218(15) 0.0401(11) 0.0222(17) 0.0653(15)
N1 0.0499(8) 0.0348(7) 0.0382(7) -0.0029(5) 0.0004(6) -0.0016(6)
N2 0.0545(8) 0.0385(8) 0.0470(8) -0.0048(6) 0.0035(6) 0.0032(6)
C1 0.0502(12) 0.0563(13) 0.1170(19) -0.0313(13) -0.0068(12) 0.0111(9)
C2 0.0522(11) 0.0411(10) 0.0962(16) -0.0144(10) -0.0258(11) 0.0045(8)
C3 0.0480(10) 0.0388(10) 0.0669(11) -0.0106(8) -0.0194(9) 0.0022(7)
C4 0.0477(10) 0.0428(10) 0.0593(10) -0.0116(8) -0.0089(8) 0.0046(7)
C5 0.0496(10) 0.0387(9) 0.0478(9) -0.0063(7) -0.0035(7) 0.0013(7)
C6 0.0497(9) 0.0351(8) 0.0429(9) -0.0044(7) -0.0049(7) 0.0012(7)
C7 0.0430(9) 0.0402(9) 0.0379(8) -0.0038(6) -0.0007(7) -0.0016(7)
C8 0.0411(8) 0.0399(9) 0.0378(8) -0.0023(6) -0.0023(6) -0.0012(7)
C9 0.0448(9) 0.0371(8) 0.0389(8) -0.0007(6) 0.0016(7) -0.0009(7)
C10 0.0624(11) 0.0617(12) 0.0493(10) -0.0116(9) -0.0131(9) 0.0099(9)
C11 0.0977(17) 0.0642(13) 0.0448(10) -0.0140(9) -0.0131(10) 0.0088(11)
C12 0.0919(15) 0.0420(10) 0.0495(10) -0.0031(8) 0.0186(10) 0.0068(10)
C13 0.0510(11) 0.0683(13) 0.0645(12) -0.0218(10) -0.0089(9) 0.0077(9)
C14 0.0596(12) 0.0640(13) 0.0790(14) -0.0150(10) 0.0079(10) 0.0128(10)
C15 0.0463(9) 0.0399(9) 0.0398(8) -0.0013(7) 0.0015(7) -0.0009(7)
C16 0.0552(10) 0.0389(9) 0.0449(9) -0.0022(7) -0.0126(8) -0.0070(7)
C17 0.0581(11) 0.0363(9) 0.0592(11) -0.0013(8) -0.0238(9) -0.0042(8)
C18 0.0542(11) 0.0538(12) 0.0727(13) -0.0160(9) 0.0044(10) 0.0049(9)
C19 0.0568(12) 0.0612(14) 0.0998(16) -0.0279(12) 0.0064(11) 0.0066(10)
C20 0.0733(15) 0.0401(12) 0.122(2) -0.0081(12) -0.0263(15) 0.0066(10)
C21 0.0924(17) 0.0337(10) 0.1079(18) 0.0054(11) -0.0370(15) -0.0049(10)
C22 0.0746(13) 0.0415(10) 0.0683(12) 0.0020(9) -0.0244(10) -0.0107(9)
C23 0.1034(17) 0.0461(12) 0.0707(14) 0.0085(10) -0.0250(12) -0.0250(11)
C24 0.0810(14) 0.0603(13) 0.0600(12) 0.0023(10) -0.0075(10) -0.0289(11)
C25 0.0682(12) 0.0476(11) 0.0530(10) -0.0010(8) -0.0058(9) -0.0161(9)
C26 0.0458(9) 0.0376(8) 0.0415(8) -0.0023(7) 0.0005(7) -0.0031(7)
C27 0.0439(9) 0.0381(9) 0.0397(8) -0.0037(6) -0.0013(7) -0.0005(7)
C28 0.0574(11) 0.0394(9) 0.0518(10) -0.0031(7) 0.0092(8) 0.0010(7)
C29 0.0654(12) 0.0386(10) 0.0633(11) 0.0019(8) 0.0129(9) -0.0019(8)
C30 0.126(2) 0.0407(12) 0.103(2) 0.0077(12) 0.0596(18) 0.0033(13)
C31 0.0701(12) 0.0445(10) 0.0587(11) 0.0036(8) 0.0191(9) -0.0054(9)
C32 0.0613(11) 0.0448(10) 0.0509(10) -0.0038(8) 0.0154(8) -0.0011(8)
C33 0.0600(11) 0.0360(9) 0.0423(9) -0.0034(7) 0.0047(8) -0.0048(7)
C34 0.0731(12) 0.0462(10) 0.0471(10) 0.0009(8) -0.0034(9) -0.0016(9)
C35 0.124(2) 0.0587(13) 0.0497(11) 0.0076(9) -0.0018(12) 0.0081(13)
C36 0.151(3) 0.0624(15) 0.0594(13) 0.0095(11) 0.0388(16) 0.0005(15)
C37 0.1065(19) 0.0620(14) 0.0820(16) 0.0019(12) 0.0471(15) -0.0080(13)
C38 0.0678(13) 0.0506(11) 0.0660(12) -0.0027(9) 0.0179(10) -0.0042(9)

loop_
_atom_type_symbol
_atom_type_description
_atom_type_scat_dispersion_real
_atom_type_scat_dispersion_imag
_atom_type_scat_source
C C 0.0033 0.0016 'International Tables Vol C Tables 4.2.6.8 and 6.1.1.4'
H H 0.0000 0.0000 'International Tables Vol C Tables 4.2.6.8 and 6.1.1.4'
N N 0.0061 0.0033 'International Tables Vol C Tables 4.2.6.8 and 6.1.1.4'
F F 0.0171 0.0103 'International Tables Vol C Tables 4.2.6.8 and 6.1.1.4'

loop_
_geom_angle_atom_site_label_1
_geom_angle_atom_site_label_2
_geom_angle_atom_site_label_3
_geom_angle
C15 N1 C6 104.85(12)
C15 N1 C7 120.12(13)
C6 N1 C7 134.69(13)
C15 N2 C5 104.49(14)
C19 C1 C2 121.05(19)
C19 C1 H1 119.5
C2 C1 H1 119.5
C1 C2 C20 122.0(2)
C1 C2 C3 119.3(2)
C20 C2 C3 118.7(2)
C4 C3 C2 118.79(19)
C4 C3 C17 120.45(15)
C2 C3 C17 120.63(18)
C18 C4 C3 120.11(16)
C18 C4 C5 122.86(17)
C3 C4 C5 117.02(17)
N2 C5 C6 112.97(14)
N2 C5 C4 124.20(16)
C6 C5 C4 122.81(16)
C5 C6 N1 104.14(13)
C5 C6 C16 120.91(15)
N1 C6 C16 134.80(15)
C8 C7 N1 119.29(14)
C8 C7 C33 121.18(14)
N1 C7 C33 119.15(14)
C7 C8 C27 121.43(14)
C7 C8 C9 121.93(14)
C27 C8 C9 116.39(13)
C13 C9 C10 118.21(15)
C13 C9 C8 119.77(14)
C10 C9 C8 121.70(15)
C9 C10 C11 120.41(18)
C9 C10 H3 119.8
C11 C10 H3 119.8
C12 C11 C10 120.77(18)
C12 C11 H21 119.6
C10 C11 H21 119.6
C14 C12 C11 119.21(17)
C14 C12 H2 120.4
C11 C12 H2 120.4
C9 C13 C14 121.34(17)
C9 C13 H5 119.3
C14 C13 H5 119.3
C12 C14 C13 120.06(19)
C12 C14 H4 120.0
C13 C14 H4 120.0
N2 C15 N1 113.45(14)
N2 C15 C26 126.14(14)
N1 C15 C26 120.39(13)
C25 C16 C17 117.96(16)
C25 C16 C6 126.51(16)
C17 C16 C6 115.47(16)
C22 C17 C3 118.24(17)
C22 C17 C16 119.67(19)
C3 C17 C16 122.01(15)
C4 C18 C19 120.3(2)
C4 C18 H6 119.8
C19 C18 H6 119.9
C1 C19 C18 120.4(2)
C1 C19 H12 119.8
C18 C19 H12 119.8
C21 C20 C2 120.8(2)
C21 C20 H11 119.6
C2 C20 H11 119.6
C20 C21 C22 122.1(2)
C20 C21 H10 118.8
C22 C21 H10 119.0
C23 C22 C17 119.21(19)
C23 C22 C21 121.5(2)
C17 C22 C21 119.2(2)
C24 C23 C22 120.93(19)
C24 C23 H9 119.6
C22 C23 H9 119.5
C23 C24 C25 120.6(2)
C23 C24 H8 119.7
C25 C24 H8 119.7
C24 C25 C16 121.22(19)
C24 C25 H7 119.4
C16 C25 H7 119.3
C32 C26 C27 120.84(15)
C32 C26 C15 120.31(14)
C27 C26 C15 118.85(14)
C26 C27 C28 118.01(14)
C26 C27 C8 119.01(14)
C28 C27 C8 122.74(14)
C29 C28 C27 120.44(15)
C29 C28 H15 119.7
C27 C28 H15 119.8
C28 C29 C31 121.04(17)
C28 C29 C30 120.17(17)
C31 C29 C30 118.75(16)
F3 C30 F2 103.1(2)
F3 C30 F1 105.1(2)
F2 C30 F1 106.9(2)
F3 C30 C29 112.8(2)
F2 C30 C29 112.7(2)
F1 C30 C29 115.17(18)
C32 C31 C29 119.42(16)
C32 C31 H14 120.3
C29 C31 H14 120.3
C31 C32 C26 120.25(16)
C31 C32 H13 119.8
C26 C32 H13 119.9
C34 C33 C38 118.90(17)
C34 C33 C7 120.16(16)
C38 C33 C7 120.92(16)
C35 C34 C33 120.42(19)
C35 C34 H20 119.8
C33 C34 H20 119.8
C36 C35 C34 120.0(2)
C36 C35 H19 120.0
C34 C35 H19 120.1
C37 C36 C35 120.2(2)
C37 C36 H18 119.9
C35 C36 H18 119.9
C36 C37 C38 120.4(2)
C36 C37 H16 119.8
C38 C37 H16 119.8
C37 C38 C33 120.1(2)
C37 C38 H17 120.0
C33 C38 H17 119.9

loop_
_geom_bond_atom_site_label_1
_geom_bond_atom_site_label_2
_geom_bond_distance
F1 C30 1.316(2)
F2 C30 1.313(3)
F3 C30 1.308(3)
N1 C15 1.398(2)
N1 C6 1.416(2)
N1 C7 1.4190(19)
N2 C15 1.311(2)
N2 C5 1.362(2)
C1 C19 1.371(3)
C1 C2 1.395(3)
C1 H1 0.9500
C2 C20 1.423(3)
C2 C3 1.422(3)
C3 C4 1.409(3)
C3 C17 1.437(3)
C4 C18 1.391(3)
C4 C5 1.438(2)
C5 C6 1.383(2)
C6 C16 1.450(2)
C7 C8 1.361(2)
C7 C33 1.479(2)
C8 C27 1.447(2)
C8 C9 1.497(2)
C9 C13 1.375(2)
C9 C10 1.375(2)
C10 C11 1.383(3)
C10 H3 0.9500
C11 C12 1.368(3)
C11 H21 0.9500
C12 C14 1.367(3)
C12 H2 0.9500
C13 C14 1.380(3)
C13 H5 0.9500
C14 H4 0.9500
C15 C26 1.427(2)
C16 C25 1.398(3)
C16 C17 1.437(2)
C17 C22 1.417(3)
C18 C19 1.387(3)
C18 H6 0.9500
C19 H12 0.9500
C20 C21 1.344(3)
C20 H11 0.9500
C21 C22 1.429(3)
C21 H10 0.9500
C22 C23 1.400(3)
C23 C24 1.370(3)
C23 H9 0.9500
C24 C25 1.391(3)
C24 H8 0.9500
C25 H7 0.9500
C26 C32 1.396(2)
C26 C27 1.403(2)
C27 C28 1.405(2)
C28 C29 1.371(2)
C28 H15 0.9500
C29 C31 1.401(3)
C29 C30 1.472(3)
C31 C32 1.368(2)
C31 H14 0.9500
C32 H13 0.9500
C33 C34 1.387(2)
C33 C38 1.391(3)
C34 C35 1.375(3)
C34 H20 0.9500
C35 C36 1.380(4)
C35 H19 0.9500
C36 C37 1.363(4)
C36 H18 0.9500
C37 C38 1.381(3)
C37 H16 0.9500
C38 H17 0.9500

loop_
_geom_torsion_atom_site_label_1
_geom_torsion_atom_site_label_2
_geom_torsion_atom_site_label_3
_geom_torsion_atom_site_label_4
_geom_torsion
C19 C1 C2 C20 177.67(19)
C19 C1 C2 C3 -0.7(3)
C1 C2 C3 C4 -1.3(3)
C20 C2 C3 C4 -179.70(17)
C1 C2 C3 C17 174.69(16)
C20 C2 C3 C17 -3.7(3)
C2 C3 C4 C18 2.0(2)
C17 C3 C4 C18 -173.95(16)
C2 C3 C4 C5 -177.31(15)
C17 C3 C4 C5 6.7(2)
C15 N2 C5 C6 2.15(19)
C15 N2 C5 C4 -176.28(16)
C18 C4 C5 N2 -2.6(3)
C3 C4 C5 N2 176.77(15)
C18 C4 C5 C6 179.16(16)
C3 C4 C5 C6 -1.5(2)
N2 C5 C6 N1 -3.29(19)
C4 C5 C6 N1 175.16(14)
N2 C5 C6 C16 172.73(14)
C4 C5 C6 C16 -8.8(3)
C15 N1 C6 C5 2.98(16)
C7 N1 C6 C5 -170.00(15)
C15 N1 C6 C16 -172.20(17)
C7 N1 C6 C16 14.8(3)
C15 N1 C7 C8 10.8(2)
C6 N1 C7 C8 -177.05(16)
C15 N1 C7 C33 -162.19(14)
C6 N1 C7 C33 10.0(2)
N1 C7 C8 C27 -4.6(2)
C33 C7 C8 C27 168.28(14)
N1 C7 C8 C9 -178.68(13)
C33 C7 C8 C9 -5.8(2)
C7 C8 C9 C13 -105.09(19)
C27 C8 C9 C13 80.5(2)
C7 C8 C9 C10 81.5(2)
C27 C8 C9 C10 -92.92(19)
C13 C9 C10 C11 0.0(3)
C8 C9 C10 C11 173.53(17)
C9 C10 C11 C12 0.2(3)
C10 C11 C12 C14 -0.1(3)
C10 C9 C13 C14 -0.4(3)
C8 C9 C13 C14 -174.04(18)
C11 C12 C14 C13 -0.3(3)
C9 C13 C14 C12 0.5(3)
C5 N2 C15 N1 -0.04(18)
C5 N2 C15 C26 -178.47(16)
C6 N1 C15 N2 -1.94(17)
C7 N1 C15 N2 172.30(13)
C6 N1 C15 C26 176.59(14)
C7 N1 C15 C26 -9.2(2)
C5 C6 C16 C25 -164.11(16)
N1 C6 C16 C25 10.4(3)
C5 C6 C16 C17 13.2(2)
N1 C6 C16 C17 -172.28(16)
C4 C3 C17 C22 175.05(16)
C2 C3 C17 C22 -0.9(2)
C4 C3 C17 C16 -1.8(2)
C2 C3 C17 C16 -177.71(15)
C25 C16 C17 C22 -7.3(2)
C6 C16 C17 C22 175.19(15)
C25 C16 C17 C3 169.51(15)
C6 C16 C17 C3 -8.0(2)
C3 C4 C18 C19 -0.8(3)
C5 C4 C18 C19 178.47(17)
C2 C1 C19 C18 1.9(3)
C4 C18 C19 C1 -1.2(3)
C1 C2 C20 C21 -173.8(2)
C3 C2 C20 C21 4.5(3)
C2 C20 C21 C22 -0.7(3)
C3 C17 C22 C23 -173.74(16)
C16 C17 C22 C23 3.2(3)
C3 C17 C22 C21 4.7(3)
C16 C17 C22 C21 -178.39(16)
C20 C21 C22 C23 174.3(2)
C20 C21 C22 C17 -4.1(3)
C17 C22 C23 C24 2.1(3)
C21 C22 C23 C24 -176.34(19)
C22 C23 C24 C25 -3.0(3)
C23 C24 C25 C16 -1.4(3)
C17 C16 C25 C24 6.4(3)
C6 C16 C25 C24 -176.35(16)
N2 C15 C26 C32 -1.1(3)
N1 C15 C26 C32 -179.43(14)
N2 C15 C26 C27 179.57(15)
N1 C15 C26 C27 1.2(2)
C32 C26 C27 C28 0.2(2)
C15 C26 C27 C28 179.51(15)
C32 C26 C27 C8 -174.42(15)
C15 C26 C27 C8 4.9(2)
C7 C8 C27 C26 -3.3(2)
C9 C8 C27 C26 171.15(13)
C7 C8 C27 C28 -177.62(15)
C9 C8 C27 C28 -3.2(2)
C26 C27 C28 C29 0.2(2)
C8 C27 C28 C29 174.55(16)
C27 C28 C29 C31 -0.3(3)
C27 C28 C29 C30 -177.8(2)
C28 C29 C30 F3 -112.5(2)
C31 C29 C30 F3 69.9(3)
C28 C29 C30 F2 131.2(2)
C31 C29 C30 F2 -46.4(3)
C28 C29 C30 F1 8.2(4)
C31 C29 C30 F1 -169.4(2)
C28 C29 C31 C32 0.1(3)
C30 C29 C31 C32 177.7(2)
C29 C31 C32 C26 0.3(3)
C27 C26 C32 C31 -0.4(3)
C15 C26 C32 C31 -179.72(17)
C8 C7 C33 C34 -114.83(18)
N1 C7 C33 C34 58.0(2)
C8 C7 C33 C38 63.8(2)
N1 C7 C33 C38 -123.33(17)
C38 C33 C34 C35 -0.2(3)
C7 C33 C34 C35 178.51(17)
C33 C34 C35 C36 1.0(3)
C34 C35 C36 C37 -0.8(4)
C35 C36 C37 C38 -0.1(4)
C36 C37 C38 C33 0.9(3)
C34 C33 C38 C37 -0.8(3)
C7 C33 C38 C37 -179.43(17)
